data_2312971
loop_
_publ_author_name
'Chen, Qian Qian'
'Qin, Hong Yuan'
'Yan, Juan'
'Liang, Xue Ling'
'Chen, Chun Gang'
'Xu, Zhong Xuan'
'Yin, Xiu Ju'

_publ_section_title
;
 From central chirality to helical chirality: two chiral coordination
 polymers based on a lactic acid derivative and their SHG responses.
;
_journal_issue 'Pt 7'
_journal_name_full 'Acta crystallographica. Section C, Structural chemistry'
_journal_page_first 358
_journal_page_last 367
_journal_paper_doi 10.1107/S2053229626005784
_journal_volume 82
_journal_year 2026
_chemical_absolute_configuration rm
_chemical_formula_iupac '[Cd (C10 H8 O5) (C14 H14 N4)]'
_chemical_formula_moiety 'C24 H22 Cd N4 O5'
_chemical_formula_sum 'C24 H22 Cd N4 O5'
_chemical_formula_weight 558.85
_chemical_name_systematic
Poly[[\m-1,4-bis(1<i>H</i>-imidazol-1-yl)2,5-dimethylbenzene-\k^2^<i>N</i>:<i>N</i>'][\m-(<i>R</i>)-3-(1-carboxylatoethoxy)benzoato-\k^4^<i>O</i>,<i>O</i>':<i>O</i>'',<i>O</i>''']cadmium(II)]
_space_group_crystal_system monoclinic
_space_group_IT_number 4
_space_group_name_Hall 'P 2yb'
_space_group_name_H-M_alt 'P 1 21 1'
_atom_sites_solution_hydrogens geom
_atom_sites_solution_primary dual
_audit_creation_method
;
Olex2 1.5
(compiled 2025.02.27 svn.r83f5de26 for OlexSys, GUI svn.r7172)
;
_cell_angle_alpha 90
_cell_angle_beta 109.440(5)
_cell_angle_gamma 90
_cell_formula_units_Z 2
_cell_length_a 8.8188(5)
_cell_length_b 14.5821(6)
_cell_length_c 10.0134(5)
_cell_measurement_reflns_used 8073
_cell_measurement_temperature 295.2
_cell_measurement_theta_max 30.5750
_cell_measurement_theta_min 4.0290
_cell_volume 1214.28(11)
_computing_cell_refinement
;
CrysAlis PRO (Rigaku OD, 2023)
;
_computing_data_collection
;
CrysAlis PRO (Rigaku OD, 2023)
;
_computing_data_reduction
;
CrysAlis PRO (Rigaku OD, 2023)
;
_computing_molecular_graphics
;
OLEX2 (Dolomanov <i>et al.</i>,  2009)
;
_computing_publication_material
;
OLEX2 (Dolomanov <i>et al.</i>,  2009)
;
_computing_structure_refinement
;
SHELXL2018 (Sheldrick, 2015<i>b</i>)
;
_computing_structure_solution
;
SHELXT2014 (Sheldrick, 2015<i>a</i>)
;
_diffrn_ambient_temperature 295.2
_diffrn_detector 'Hybrid Pixel Array Detector'
_diffrn_detector_area_resol_mean 5.8140
_diffrn_measured_fraction_theta_full 0.996
_diffrn_measured_fraction_theta_max 0.915
_diffrn_measurement_device 'four-circle diffractometer'
_diffrn_measurement_device_type 'XtaLAB AFC12 (RINC): Kappa single'
_diffrn_measurement_method '\w scans'
_diffrn_radiation_monochromator mirror
_diffrn_radiation_probe x-ray
_diffrn_radiation_type 'Mo K\a'
_diffrn_radiation_wavelength 0.71073
_diffrn_reflns_av_R_equivalents 0.0317
_diffrn_reflns_av_unetI/netI 0.0382
_diffrn_reflns_limit_h_max 11
_diffrn_reflns_limit_h_min -12
_diffrn_reflns_limit_k_max 20
_diffrn_reflns_limit_k_min -20
_diffrn_reflns_limit_l_max 12
_diffrn_reflns_limit_l_min -13
_diffrn_reflns_number 16660
_diffrn_reflns_theta_full 25.242
_diffrn_reflns_theta_max 30.500
_diffrn_reflns_theta_min 3.717
_diffrn_source 'micro-focus sealed X-ray tube'
_exptl_absorpt_coefficient_mu 0.941
_exptl_absorpt_correction_T_max 1.00000
_exptl_absorpt_correction_T_min 0.39211
_exptl_absorpt_correction_type multi-scan
_exptl_absorpt_process_details
;
(CrysAlis PRO; Rigaku OD, 2023)
;
_exptl_crystal_colour 'clear light colourless'
_exptl_crystal_density_diffrn 1.528
_exptl_crystal_description block
_exptl_crystal_F_000 564
_exptl_crystal_size_max 0.2
_exptl_crystal_size_mid 0.2
_exptl_crystal_size_min 0.2
_refine_diff_density_max 0.676
_refine_diff_density_min -0.229
_refine_ls_abs_structure_details
;
Flack <i>x</i> determined using 2344 quotients [(I+)-(I-)]/[(I+)+(I-)]
(Parsons <i>et al.</i>,  2013)
;
_refine_ls_abs_structure_Flack -0.033(11)
_refine_ls_extinction_method none
_refine_ls_goodness_of_fit_ref 0.990
_refine_ls_hydrogen_treatment constr
_refine_ls_matrix_type full
_refine_ls_number_parameters 310
_refine_ls_number_reflns 6441
_refine_ls_number_restraints 7
_refine_ls_restrained_S_all 1.059
_refine_ls_R_factor_all 0.0343
_refine_ls_R_factor_gt 0.0271
_refine_ls_shift/su_max 0.006
_refine_ls_shift/su_mean 0.000
_refine_ls_structure_factor_coef Fsqd
_refine_ls_weighting_details 'w=1/[\s^2^(Fo^2^)+(0.0313P)^2^] where P=(Fo^2^+2Fc^2^)/3'
_refine_ls_weighting_scheme calc
_refine_ls_wR_factor_gt 0.0590
_refine_ls_wR_factor_ref 0.0610
_reflns_number_gt 5619
_reflns_number_total 6441
_reflns_threshold_expression 'I > 2\s(I)'
_cod_data_source_file jx3106sup1.cif
_cod_data_source_block HCU41-R
_cod_database_code 2312971
_shelx_space_group_comment
;
The symmetry employed for this shelxl refinement is uniquely defined
by the following loop, which should always be used as a source of
symmetry information in preference to the above space-group names.
They are only intended as comments.
;
_shelx_estimated_absorpt_t_min 0.834
_shelx_estimated_absorpt_t_max 0.834

loop_
_space_group_symop_operation_xyz
'x, y, z'
'-x, y+1/2, -z'

loop_
_atom_site_type_symbol
_atom_site_label
_atom_site_fract_x
_atom_site_fract_y
_atom_site_fract_z
_atom_site_U_iso_or_equiv
_atom_site_adp_type
_atom_site_calc_flag
_atom_site_occupancy
_atom_site_disorder_assembly
_atom_site_disorder_group
Cd Cd1 0.43926(3) 0.56952(2) 0.03152(2) 0.04191(7) Uani d 1 . .
O O1 0.5411(4) 0.9375(3) 0.8203(4) 0.0722(10) Uani d 1 . .
O O3 0.6628(4) 0.8003(2) 0.7060(3) 0.0591(8) Uani d 1 . .
N N3 0.8004(4) 0.2172(2) -0.6318(4) 0.0464(7) Uani d 1 . .
N N2 0.7343(4) 0.43722(19) -0.1947(3) 0.0416(6) Uani d 1 . .
C C24 0.6746(5) 0.1914(3) -0.7434(4) 0.0501(9) Uani d 1 . .
H H24 0.568566 0.207827 -0.757249 0.060 Uiso calc 1 . .
C C10 0.5739(6) 0.6953(3) 0.2302(4) 0.0513(9) Uani d 1 . .
N N1 0.6176(4) 0.5108(2) -0.0647(3) 0.0494(7) Uani d 1 . .
N N4 0.7205(4) 0.1397(2) -0.8309(3) 0.0527(8) Uani d 1 . .
C C19 0.8096(5) 0.2946(2) -0.2771(4) 0.0443(8) Uani d 1 . .
H H19 0.833470 0.272787 -0.185137 0.053 Uiso calc 1 . .
C C13 0.5946(5) 0.4653(3) -0.1821(4) 0.0531(9) Uani d 1 . .
H H13 0.494089 0.453750 -0.248701 0.064 Uiso calc 1 . .
O O4 0.4401(5) 0.6629(3) 0.2177(4) 0.0797(11) Uani d 1 . .
C C18 0.8296(5) 0.2371(3) -0.3811(5) 0.0477(10) Uani d 1 . .
C C6 0.6528(5) 0.7634(2) 0.3473(4) 0.0426(7) Uani d 1 . .
C C5 0.6185(5) 0.7586(2) 0.4721(3) 0.0402(7) Uani d 1 . .
H H5 0.545130 0.715574 0.482014 0.048 Uiso calc 1 . .
C C1 0.6860(4) 0.9223(3) 0.8783(4) 0.0451(8) Uani d 1 . .
C C4 0.6935(4) 0.8181(2) 0.5829(4) 0.0408(7) Uani d 1 . .
C C14 0.7548(4) 0.3837(2) -0.3083(4) 0.0403(7) Uani d 1 . .
C C23 0.8836(5) 0.1322(3) -0.7701(5) 0.0627(11) Uani d 1 . .
H H23 0.949734 0.098921 -0.807893 0.075 Uiso calc 1 . .
C C3 0.7979(8) 0.7649(3) 0.9467(5) 0.0797(14) Uani d 1 . .
H H3A 0.699864 0.748771 0.962790 0.120 Uiso calc 1 . .
H H3B 0.874855 0.786455 1.033531 0.120 Uiso calc 1 . .
H H3C 0.840196 0.712038 0.914112 0.120 Uiso calc 1 . .
C C20 0.6580(7) 0.5172(3) -0.4801(5) 0.0711(13) Uani d 1 . .
H H20A 0.543934 0.519623 -0.499468 0.107 Uiso calc 1 . .
H H20B 0.682284 0.536869 -0.562249 0.107 Uiso calc 1 . .
H H20C 0.710768 0.556893 -0.401912 0.107 Uiso calc 1 . .
C C15 0.7165(5) 0.4201(2) -0.4434(4) 0.0455(8) Uani d 1 . .
C C2 0.7645(5) 0.8400(3) 0.8358(4) 0.0494(8) Uani d 1 . .
H H2 0.866002 0.859089 0.824347 0.059 Uiso calc 1 . .
O O5 0.6560(5) 0.6647(3) 0.1616(4) 0.0928(11) Uani d 1 . .
C C16 0.7353(5) 0.3627(2) -0.5472(4) 0.0475(8) Uani d 1 . .
H H16 0.710970 0.384527 -0.639245 0.057 Uiso calc 1 . .
C C11 0.7813(5) 0.5124(3) 0.0020(4) 0.0558(10) Uani d 1 . .
H H11 0.833758 0.540444 0.088509 0.067 Uiso calc 1 . .
C C22 0.9350(5) 0.1797(3) -0.6480(5) 0.0619(11) Uani d 1 . .
H H22 1.040379 0.185651 -0.587226 0.074 Uiso calc 1 . .
C C7 0.7579(5) 0.8296(3) 0.3313(4) 0.0547(9) Uani d 1 . .
H H7 0.785458 0.831113 0.249381 0.066 Uiso calc 1 . .
C C17 0.7899(4) 0.2733(2) -0.5164(4) 0.0416(7) Uani d 1 . .
C C12 0.8546(5) 0.4669(3) -0.0773(4) 0.0474(8) Uani d 1 . .
H H12 0.964446 0.457737 -0.056151 0.057 Uiso calc 1 . .
C C9 0.7913(6) 0.8876(3) 0.5642(5) 0.0506(10) Uani d 1 . .
H H9 0.836222 0.930096 0.635605 0.061 Uiso calc 1 . .
C C8 0.8212(6) 0.8926(3) 0.4357(5) 0.0574(11) Uani d 1 . .
H H8 0.885164 0.939696 0.421178 0.069 Uiso calc 1 . .
O O2 0.7698(4) 0.9692(2) 0.9793(4) 0.0736(10) Uani d 1 . .
C C21 0.8836(7) 0.1391(3) -0.3446(6) 0.0737(14) Uani d 1 . .
H H21A 0.998751 0.135946 -0.316146 0.111 Uiso calc 1 . .
H H21B 0.837336 0.100803 -0.426075 0.111 Uiso calc 1 . .
H H21C 0.849032 0.118232 -0.268466 0.111 Uiso calc 1 . .

loop_
_atom_site_aniso_label
_atom_site_aniso_U_11
_atom_site_aniso_U_22
_atom_site_aniso_U_33
_atom_site_aniso_U_12
_atom_site_aniso_U_13
_atom_site_aniso_U_23
Cd1 0.04893(12) 0.04614(11) 0.03105(10) -0.00102(16) 0.01385(8) -0.00043(14)
O1 0.050(2) 0.079(2) 0.069(2) 0.0131(17) -0.0048(16) -0.0312(18)
O3 0.0697(19) 0.0718(18) 0.0422(14) -0.0226(15) 0.0272(14) -0.0248(13)
N3 0.0416(17) 0.0509(17) 0.0458(17) 0.0020(13) 0.0134(14) -0.0156(13)
N2 0.0418(16) 0.0415(14) 0.0380(15) 0.0011(12) 0.0088(12) -0.0088(11)
C24 0.043(2) 0.064(2) 0.0398(19) 0.0067(17) 0.0088(16) -0.0124(16)
C10 0.076(3) 0.0469(19) 0.0362(18) 0.0027(19) 0.026(2) -0.0074(14)
N1 0.0454(17) 0.0542(18) 0.0463(17) -0.0015(14) 0.0125(14) -0.0145(14)
N4 0.0522(19) 0.0592(18) 0.0466(17) -0.0007(15) 0.0161(15) -0.0150(14)
C19 0.047(2) 0.0427(17) 0.0399(18) 0.0025(14) 0.0098(15) -0.0008(13)
C13 0.0400(19) 0.062(2) 0.053(2) -0.0044(17) 0.0088(16) -0.0206(18)
O4 0.074(2) 0.096(3) 0.072(2) -0.017(2) 0.027(2) -0.041(2)
C18 0.050(2) 0.039(2) 0.051(2) 0.0041(16) 0.0138(19) -0.0053(17)
C6 0.050(2) 0.0430(16) 0.0339(17) 0.0079(15) 0.0134(15) -0.0038(13)
C5 0.0478(19) 0.0359(15) 0.0401(17) 0.0023(14) 0.0187(15) -0.0065(13)
C1 0.046(2) 0.057(2) 0.0316(16) -0.0022(16) 0.0122(15) -0.0074(14)
C4 0.0462(19) 0.0393(16) 0.0378(16) 0.0034(14) 0.0154(15) -0.0085(13)
C14 0.0380(17) 0.0405(16) 0.0382(17) 0.0019(14) 0.0072(14) -0.0101(13)
C23 0.053(2) 0.071(3) 0.068(3) 0.001(2) 0.024(2) -0.025(2)
C3 0.107(4) 0.067(3) 0.059(3) 0.010(3) 0.020(3) -0.002(2)
C20 0.105(4) 0.045(2) 0.054(2) 0.021(2) 0.014(3) -0.0006(18)
C15 0.049(2) 0.0388(16) 0.0412(18) 0.0073(15) 0.0043(15) -0.0040(13)
C2 0.049(2) 0.064(2) 0.0376(18) -0.0038(17) 0.0169(16) -0.0148(16)
O5 0.101(2) 0.103(2) 0.092(2) -0.0214(17) 0.0569(17) -0.0495(17)
C16 0.051(2) 0.0465(19) 0.0381(19) 0.0043(16) 0.0063(16) -0.0030(14)
C11 0.051(2) 0.067(2) 0.042(2) -0.0010(19) 0.0062(17) -0.0191(17)
C22 0.038(2) 0.073(3) 0.072(3) 0.0000(18) 0.0143(19) -0.028(2)
C7 0.058(2) 0.066(2) 0.044(2) 0.0006(19) 0.0222(18) 0.0004(17)
C17 0.0368(18) 0.0447(19) 0.0387(19) 0.0041(15) 0.0067(15) -0.0111(15)
C12 0.0405(19) 0.0533(19) 0.0415(18) 0.0010(15) 0.0044(15) -0.0087(15)
C9 0.061(3) 0.0387(19) 0.051(2) -0.0061(18) 0.017(2) -0.0075(19)
C8 0.065(3) 0.050(2) 0.062(3) -0.013(2) 0.027(2) 0.001(2)
O2 0.0466(16) 0.084(2) 0.074(2) 0.0057(15) -0.0017(14) -0.0467(17)
C21 0.104(4) 0.046(2) 0.074(3) 0.021(2) 0.033(3) 0.005(2)

loop_
_atom_type_symbol
_atom_type_description
_atom_type_scat_dispersion_real
_atom_type_scat_dispersion_imag
_atom_type_scat_source
C C 0.0033 0.0016 'International Tables Vol C Tables 4.2.6.8 and 6.1.1.4'
H H 0.0000 0.0000 'International Tables Vol C Tables 4.2.6.8 and 6.1.1.4'
O O 0.0106 0.0060 'International Tables Vol C Tables 4.2.6.8 and 6.1.1.4'
N N 0.0061 0.0033 'International Tables Vol C Tables 4.2.6.8 and 6.1.1.4'
Cd Cd -0.8075 1.2024 'International Tables Vol C Tables 4.2.6.8 and 6.1.1.4'

loop_
_geom_angle_atom_site_label_1
_geom_angle_atom_site_label_2
_geom_angle_atom_site_label_3
_geom_angle_site_symmetry_1
_geom_angle_site_symmetry_3
_geom_angle
_geom_angle_publ_flag
O1 Cd1 C10 2_646 . 99.62(13) ?
O1 Cd1 C1 2_646 2_646 27.19(11) ?
C10 Cd1 C1 . 2_646 115.19(11) ?
N1 Cd1 O1 . 2_646 92.41(13) ?
N1 Cd1 C10 . . 112.08(12) ?
N1 Cd1 N4 . 2_654 96.19(12) ?
N1 Cd1 O4 . . 138.59(13) ?
N1 Cd1 C1 . 2_646 105.07(11) ?
N1 Cd1 O5 . . 84.73(11) ?
N1 Cd1 O2 . 2_646 113.16(13) ?
N4 Cd1 O1 2_654 2_646 143.30(11) ?
N4 Cd1 C10 2_654 . 109.82(12) ?
N4 Cd1 O4 2_654 . 106.41(15) ?
N4 Cd1 C1 2_654 2_646 116.74(12) ?
N4 Cd1 O5 2_654 . 111.75(15) ?
N4 Cd1 O2 2_654 2_646 89.63(11) ?
O4 Cd1 O1 . 2_646 89.64(17) ?
O4 Cd1 C10 . . 27.51(12) ?
O4 Cd1 C1 . 2_646 95.21(13) ?
O4 Cd1 O5 . . 54.91(12) ?
O4 Cd1 O2 . 2_646 101.43(14) ?
O5 Cd1 O1 . 2_646 104.52(14) ?
O5 Cd1 C10 . . 27.51(12) ?
O5 Cd1 C1 . 2_646 128.75(14) ?
O2 Cd1 O1 2_646 2_646 54.42(10) ?
O2 Cd1 C10 2_646 . 127.88(13) ?
O2 Cd1 C1 2_646 2_646 27.26(10) ?
O2 Cd1 O5 2_646 . 151.04(13) ?
C1 O1 Cd1 . 2_656 90.2(2) ?
C4 O3 C2 . . 119.2(3) ?
C24 N3 C22 . . 107.4(3) ?
C24 N3 C17 . . 124.8(3) ?
C22 N3 C17 . . 127.8(3) ?
C13 N2 C14 . . 126.8(3) ?
C13 N2 C12 . . 107.3(3) ?
C12 N2 C14 . . 125.9(3) ?
N3 C24 H24 . . 124.4 ?
N4 C24 N3 . . 111.3(3) ?
N4 C24 H24 . . 124.4 ?
O4 C10 Cd1 . . 59.4(2) ?
O4 C10 C6 . . 120.3(3) ?
C6 C10 Cd1 . . 177.6(3) ?
O5 C10 Cd1 . . 62.3(2) ?
O5 C10 O4 . . 121.4(4) ?
O5 C10 C6 . . 117.6(4) ?
C13 N1 Cd1 . . 130.7(3) ?
C13 N1 C11 . . 105.6(3) ?
C11 N1 Cd1 . . 123.5(2) ?
C24 N4 Cd1 . 2_644 127.4(3) ?
C24 N4 C23 . . 105.1(3) ?
C23 N4 Cd1 . 2_644 127.4(2) ?
C18 C19 H19 . . 119.4 ?
C14 C19 H19 . . 119.4 ?
C14 C19 C18 . . 121.2(4) ?
N2 C13 H13 . . 124.3 ?
N1 C13 N2 . . 111.5(3) ?
N1 C13 H13 . . 124.3 ?
C10 O4 Cd1 . . 93.1(2) ?
C19 C18 C21 . . 119.8(4) ?
C17 C18 C19 . . 116.5(4) ?
C17 C18 C21 . . 123.6(4) ?
C5 C6 C10 . . 118.9(3) ?
C5 C6 C7 . . 119.8(3) ?
C7 C6 C10 . . 121.3(3) ?
C6 C5 H5 . . 120.0 ?
C6 C5 C4 . . 120.1(3) ?
C4 C5 H5 . . 120.0 ?
O1 C1 Cd1 . 2_656 62.6(2) ?
O1 C1 C2 . . 120.6(3) ?
O1 C1 O2 . . 121.8(3) ?
C2 C1 Cd1 . 2_656 176.6(3) ?
O2 C1 Cd1 . 2_656 59.3(2) ?
O2 C1 C2 . . 117.5(3) ?
O3 C4 C5 . . 114.5(3) ?
O3 C4 C9 . . 125.4(3) ?
C9 C4 C5 . . 120.1(3) ?
C19 C14 N2 . . 117.2(3) ?
C19 C14 C15 . . 122.2(3) ?
C15 C14 N2 . . 120.7(3) ?
N4 C23 H23 . . 124.8 ?
C22 C23 N4 . . 110.4(3) ?
C22 C23 H23 . . 124.8 ?
H3A C3 H3B . . 109.5 ?
H3A C3 H3C . . 109.5 ?
H3B C3 H3C . . 109.5 ?
C2 C3 H3A . . 109.5 ?
C2 C3 H3B . . 109.5 ?
C2 C3 H3C . . 109.5 ?
H20A C20 H20B . . 109.5 ?
H20A C20 H20C . . 109.5 ?
H20B C20 H20C . . 109.5 ?
C15 C20 H20A . . 109.5 ?
C15 C20 H20B . . 109.5 ?
C15 C20 H20C . . 109.5 ?
C14 C15 C20 . . 123.3(3) ?
C14 C15 C16 . . 116.7(3) ?
C16 C15 C20 . . 120.0(3) ?
O3 C2 C1 . . 111.6(3) ?
O3 C2 C3 . . 106.5(3) ?
O3 C2 H2 . . 109.2 ?
C1 C2 C3 . . 111.2(3) ?
C1 C2 H2 . . 109.2 ?
C3 C2 H2 . . 109.2 ?
C10 O5 Cd1 . . 90.2(3) ?
C15 C16 H16 . . 119.4 ?
C15 C16 C17 . . 121.2(4) ?
C17 C16 H16 . . 119.4 ?
N1 C11 H11 . . 125.2 ?
C12 C11 N1 . . 109.6(3) ?
C12 C11 H11 . . 125.2 ?
N3 C22 H22 . . 127.1 ?
C23 C22 N3 . . 105.7(4) ?
C23 C22 H22 . . 127.1 ?
C6 C7 H7 . . 120.0 ?
C8 C7 C6 . . 120.0(3) ?
C8 C7 H7 . . 120.0 ?
C18 C17 N3 . . 120.2(3) ?
C18 C17 C16 . . 122.1(4) ?
C16 C17 N3 . . 117.6(4) ?
N2 C12 H12 . . 127.0 ?
C11 C12 N2 . . 106.0(3) ?
C11 C12 H12 . . 127.0 ?
C4 C9 H9 . . 120.6 ?
C4 C9 C8 . . 118.7(4) ?
C8 C9 H9 . . 120.6 ?
C7 C8 C9 . . 121.0(4) ?
C7 C8 H8 . . 119.5 ?
C9 C8 H8 . . 119.5 ?
C1 O2 Cd1 . 2_656 93.5(2) ?
C18 C21 H21A . . 109.5 ?
C18 C21 H21B . . 109.5 ?
C18 C21 H21C . . 109.5 ?
H21A C21 H21B . . 109.5 ?
H21A C21 H21C . . 109.5 ?
H21B C21 H21C . . 109.5 ?

loop_
_geom_bond_atom_site_label_1
_geom_bond_atom_site_label_2
_geom_bond_site_symmetry_2
_geom_bond_distance
_geom_bond_publ_flag
Cd1 O1 2_646 2.401(3) ?
Cd1 C10 . 2.676(4) ?
Cd1 N1 . 2.268(3) ?
Cd1 N4 2_654 2.277(3) ?
Cd1 O4 . 2.307(3) ?
Cd1 C1 2_646 2.704(4) ?
Cd1 O5 . 2.371(4) ?
Cd1 O2 2_646 2.328(3) ?
O1 C1 . 1.236(5) ?
O3 C4 . 1.372(4) ?
O3 C2 . 1.433(4) ?
N3 C24 . 1.340(5) ?
N3 C22 . 1.365(5) ?
N3 C17 . 1.444(5) ?
N2 C13 . 1.343(5) ?
N2 C14 . 1.440(4) ?
N2 C12 . 1.365(5) ?
C24 H24 . 0.9300 ?
C24 N4 . 1.317(5) ?
C10 O4 . 1.238(5) ?
C10 C6 . 1.517(5) ?
C10 O5 . 1.236(5) ?
N1 C13 . 1.306(5) ?
N1 C11 . 1.374(5) ?
N4 C23 . 1.367(6) ?
C19 H19 . 0.9300 ?
C19 C18 . 1.393(5) ?
C19 C14 . 1.385(5) ?
C13 H13 . 0.9300 ?
C18 C17 . 1.386(6) ?
C18 C21 . 1.512(6) ?
C6 C5 . 1.382(4) ?
C6 C7 . 1.384(5) ?
C5 H5 . 0.9300 ?
C5 C4 . 1.390(5) ?
C1 C2 . 1.515(5) ?
C1 O2 . 1.241(4) ?
C4 C9 . 1.383(6) ?
C14 C15 . 1.386(5) ?
C23 H23 . 0.9300 ?
C23 C22 . 1.346(6) ?
C3 H3A . 0.9600 ?
C3 H3B . 0.9600 ?
C3 H3C . 0.9600 ?
C3 C2 . 1.517(6) ?
C20 H20A . 0.9600 ?
C20 H20B . 0.9600 ?
C20 H20C . 0.9600 ?
C20 C15 . 1.510(5) ?
C15 C16 . 1.387(5) ?
C2 H2 . 0.9800 ?
C16 H16 . 0.9300 ?
C16 C17 . 1.388(5) ?
C11 H11 . 0.9300 ?
C11 C12 . 1.352(5) ?
C22 H22 . 0.9300 ?
C7 H7 . 0.9300 ?
C7 C8 . 1.364(6) ?
C12 H12 . 0.9300 ?
C9 H9 . 0.9300 ?
C9 C8 . 1.399(6) ?
C8 H8 . 0.9300 ?
C21 H21A . 0.9600 ?
C21 H21B . 0.9600 ?
C21 H21C . 0.9600 ?

loop_
_geom_hbond_atom_site_label_D
_geom_hbond_atom_site_label_H
_geom_hbond_atom_site_label_A
_geom_hbond_site_symmetry_A
_geom_hbond_distance_DH
_geom_hbond_distance_HA
_geom_hbond_distance_DA
_geom_hbond_angle_DHA
_geom_hbond_publ_flag
C3 H3A O5 1_556 0.96 2.48 3.182(7) 130.3 yes
C12 H12 O2 2_746 0.93 2.22 3.126(5) 165.8 yes
C16 H16 O1 2_645 0.93 2.48 3.190(5) 133.4 yes

loop_
_geom_torsion_atom_site_label_1
_geom_torsion_atom_site_label_2
_geom_torsion_atom_site_label_3
_geom_torsion_atom_site_label_4
_geom_torsion_site_symmetry_1
_geom_torsion_site_symmetry_2
_geom_torsion_site_symmetry_3
_geom_torsion_site_symmetry_4
_geom_torsion
_geom_torsion_publ_flag
Cd1 O1 C1 C2 2_656 . . . 178.8(3) ?
Cd1 O1 C1 O2 2_656 . . . 3.9(4) ?
Cd1 N1 C13 N2 . . . . -175.5(3) ?
Cd1 N1 C11 C12 . . . . 175.9(3) ?
Cd1 N4 C23 C22 2_644 . . . -176.5(3) ?
O1 C1 C2 O3 . . . . 13.6(5) ?
O1 C1 C2 C3 . . . . -105.1(5) ?
O1 C1 O2 Cd1 . . . 2_656 -4.1(5) ?
O3 C4 C9 C8 . . . . 175.0(4) ?
N3 C24 N4 Cd1 . . . 2_644 176.5(3) ?
N3 C24 N4 C23 . . . . 0.5(5) ?
N2 C14 C15 C20 . . . . 2.4(6) ?
N2 C14 C15 C16 . . . . -178.1(3) ?
C24 N3 C22 C23 . . . . -0.1(5) ?
C24 N3 C17 C18 . . . . 114.1(5) ?
C24 N3 C17 C16 . . . . -64.2(5) ?
C24 N4 C23 C22 . . . . -0.6(5) ?
C10 C6 C5 C4 . . . . 177.7(3) ?
C10 C6 C7 C8 . . . . 176.9(4) ?
N1 C11 C12 N2 . . . . 0.2(5) ?
N4 C23 C22 N3 . . . . 0.4(6) ?
C19 C18 C17 N3 . . . . -177.3(4) ?
C19 C18 C17 C16 . . . . 1.0(6) ?
C19 C14 C15 C20 . . . . -179.4(4) ?
C19 C14 C15 C16 . . . . 0.1(6) ?
C13 N2 C14 C19 . . . . -110.8(4) ?
C13 N2 C14 C15 . . . . 67.5(5) ?
C13 N2 C12 C11 . . . . -0.1(4) ?
C13 N1 C11 C12 . . . . -0.2(5) ?
O4 C10 C6 C5 . . . . 29.1(6) ?
O4 C10 C6 C7 . . . . -150.9(4) ?
O4 C10 O5 Cd1 . . . . 6.9(5) ?
C18 C19 C14 N2 . . . . 178.6(3) ?
C18 C19 C14 C15 . . . . 0.3(6) ?
C6 C10 O4 Cd1 . . . . -177.2(3) ?
C6 C10 O5 Cd1 . . . . 177.3(3) ?
C6 C5 C4 O3 . . . . -173.4(3) ?
C6 C5 C4 C9 . . . . 5.9(6) ?
C6 C7 C8 C9 . . . . 4.9(7) ?
C5 C6 C7 C8 . . . . -3.2(6) ?
C5 C4 C9 C8 . . . . -4.3(6) ?
C4 O3 C2 C1 . . . . 102.0(4) ?
C4 O3 C2 C3 . . . . -136.5(4) ?
C4 C9 C8 C7 . . . . -1.1(7) ?
C14 N2 C13 N1 . . . . 178.5(3) ?
C14 N2 C12 C11 . . . . -178.6(4) ?
C14 C19 C18 C17 . . . . -0.8(6) ?
C14 C19 C18 C21 . . . . -177.7(4) ?
C14 C15 C16 C17 . . . . 0.0(6) ?
C20 C15 C16 C17 . . . . 179.5(4) ?
C15 C16 C17 N3 . . . . 177.7(3) ?
C15 C16 C17 C18 . . . . -0.6(6) ?
C2 O3 C4 C5 . . . . 163.5(3) ?
C2 O3 C4 C9 . . . . -15.8(6) ?
C2 C1 O2 Cd1 . . . 2_656 -179.1(3) ?
O5 C10 O4 Cd1 . . . . -7.1(5) ?
O5 C10 C6 C5 . . . . -141.4(4) ?
O5 C10 C6 C7 . . . . 38.6(6) ?
C11 N1 C13 N2 . . . . 0.2(5) ?
C22 N3 C24 N4 . . . . -0.3(5) ?
C22 N3 C17 C18 . . . . -64.7(6) ?
C22 N3 C17 C16 . . . . 116.9(5) ?
C7 C6 C5 C4 . . . . -2.2(5) ?
C17 N3 C24 N4 . . . . -179.3(4) ?
C17 N3 C22 C23 . . . . 178.9(4) ?
C12 N2 C13 N1 . . . . 0.0(5) ?
C12 N2 C14 C19 . . . . 67.4(5) ?
C12 N2 C14 C15 . . . . -114.3(4) ?
O2 C1 C2 O3 . . . . -171.3(4) ?
O2 C1 C2 C3 . . . . 70.0(5) ?
C21 C18 C17 N3 . . . . -0.6(6) ?
C21 C18 C17 C16 . . . . 177.7(4) ?

_cod_database_fobs_code 2312971
